data_2228920
loop_
_publ_author_name
'Ali, Yousaf'
'Yousuf, Sammer'
'Afza, Nighat'
'Peng, Yu'
'Kalhoro, Mahboob Ali'

_publ_section_title
;
 {2-[(Benzoyloxy)methyl]-1-oxo-3<i>H</i>-pyrrolizin-2-yl}methyl
 benzoate
;
_journal_coeditor_code XU5119
_journal_issue 1
_journal_name_full 'Acta Crystallographica Section E'
_journal_page_first o172
_journal_page_last o173
_journal_paper_doi 10.1107/S1600536810051974
_journal_volume 67
_journal_year 2011
_chemical_formula_iupac 'C23 H19 N O5'
_chemical_formula_moiety 'C23 H19 N O5'
_chemical_formula_sum 'C23 H19 N O5'
_chemical_formula_weight 389.39
_chemical_name_systematic
;
{2-[(Benzoyloxy)methyl]-1-oxo-3<i>H</i>-pyrrolizin-2-yl}methyl benzoate
;
_space_group_IT_number 2
_symmetry_cell_setting triclinic
_symmetry_space_group_name_Hall '-P 1'
_symmetry_space_group_name_H-M 'P -1'
_atom_sites_solution_hydrogens geom
_atom_sites_solution_primary direct
_atom_sites_solution_secondary difmap
_audit_creation_method SHELXL-97
_cell_angle_alpha 64.417(2)
_cell_angle_beta 72.670(2)
_cell_angle_gamma 77.390(2)
_cell_formula_units_Z 2
_cell_length_a 8.0438(8)
_cell_length_b 11.9359(13)
_cell_length_c 12.0614(13)
_cell_measurement_reflns_used 4932
_cell_measurement_temperature 298(2)
_cell_measurement_theta_max 28.3
_cell_measurement_theta_min 1.9
_cell_volume 991.65(18)
_computing_cell_refinement 'SAINT (Bruker, 2000)'
_computing_data_collection 'SMART (Bruker, 2000)'
_computing_data_reduction 'SAINT (Bruker, 2000)'
_computing_molecular_graphics 'ORTEP-3 (Farrugia, 1997)'
_computing_publication_material 'publCIF (Westrip, 2010) and PLATON (Spek, 2009)'
_computing_structure_refinement 'SHELXL97 (Sheldrick, 2008)'
_computing_structure_solution 'SHELXS97 (Sheldrick, 2008)'
_diffrn_ambient_temperature 298(2)
_diffrn_detector_area_resol_mean 83.66
_diffrn_measured_fraction_theta_full 0.997
_diffrn_measured_fraction_theta_max 0.997
_diffrn_measurement_device_type
;
Bruker SMART APEX CCD area-detector
;
_diffrn_measurement_method \w
_diffrn_radiation_monochromator graphite
_diffrn_radiation_source 'fine-focus sealed tube'
_diffrn_radiation_type MoK\a
_diffrn_radiation_wavelength 0.71073
_diffrn_reflns_av_R_equivalents 0.0257
_diffrn_reflns_av_sigmaI/netI 0.0299
_diffrn_reflns_limit_h_max 10
_diffrn_reflns_limit_h_min -10
_diffrn_reflns_limit_k_max 15
_diffrn_reflns_limit_k_min -15
_diffrn_reflns_limit_l_max 16
_diffrn_reflns_limit_l_min -16
_diffrn_reflns_number 13906
_diffrn_reflns_theta_full 28.34
_diffrn_reflns_theta_max 28.34
_diffrn_reflns_theta_min 1.90
_diffrn_standards_decay_% 0
_diffrn_standards_interval_count 0
_diffrn_standards_interval_time 0
_diffrn_standards_number 0
_exptl_absorpt_coefficient_mu 0.092
_exptl_absorpt_correction_type none
_exptl_crystal_colour colourless
_exptl_crystal_density_diffrn 1.304
_exptl_crystal_density_method 'not measured'
_exptl_crystal_description Block
_exptl_crystal_F_000 408
_exptl_crystal_size_max 0.42
_exptl_crystal_size_mid 0.20
_exptl_crystal_size_min 0.14
_refine_diff_density_max 0.455
_refine_diff_density_min -0.223
_refine_ls_extinction_method none
_refine_ls_goodness_of_fit_ref 1.012
_refine_ls_hydrogen_treatment constr
_refine_ls_matrix_type full
_refine_ls_number_parameters 262
_refine_ls_number_reflns 4932
_refine_ls_number_restraints 0
_refine_ls_restrained_S_all 1.012
_refine_ls_R_factor_all 0.0882
_refine_ls_R_factor_gt 0.0572
_refine_ls_shift/su_max 0.000
_refine_ls_shift/su_mean 0.000
_refine_ls_structure_factor_coef Fsqd
_refine_ls_weighting_details 'calc w=1/[\s^2^(Fo^2^)+(0.0698P)^2^+0.1946P] where P=(Fo^2^+2Fc^2^)/3'
_refine_ls_weighting_scheme calc
_refine_ls_wR_factor_gt 0.1412
_refine_ls_wR_factor_ref 0.1613
_reflns_number_gt 3206
_reflns_number_total 4932
_reflns_threshold_expression I>2\s(I)
_cod_data_source_file xu5119.cif
_cod_data_source_block I
_cod_database_code 2228920
_cod_database_fobs_code 2228920

loop_
_symmetry_equiv_pos_as_xyz
'x, y, z'
'-x, -y, -z'

loop_
_atom_site_type_symbol
_atom_site_label
_atom_site_fract_x
_atom_site_fract_y
_atom_site_fract_z
_atom_site_U_iso_or_equiv
_atom_site_adp_type
_atom_site_calc_flag
_atom_site_refinement_flags
_atom_site_occupancy
_atom_site_disorder_assembly
_atom_site_disorder_group
O O1 0.3231(2) 0.62080(14) 0.45737(13) 0.0694(4) Uani d . 1 . .
O O2 0.55937(16) 0.70317(12) 0.43879(11) 0.0533(3) Uani d . 1 . .
O O3 0.4749(2) 0.66084(19) 0.82292(15) 0.0944(6) Uani d . 1 . .
O O4 0.7843(2) 0.85334(13) 0.61521(14) 0.0689(4) Uani d . 1 . .
O O5 0.6833(2) 1.05268(15) 0.57098(18) 0.0907(6) Uani d . 1 . .
N N1 0.8947(2) 0.56213(15) 0.69252(13) 0.0537(4) Uani d . 1 . .
C C1 0.6217(3) 0.8044(2) 0.17996(19) 0.0714(6) Uani d . 1 . .
H H1A 0.6835 0.8284 0.2187 0.086 Uiso calc R 1 . .
C C2 0.6589(4) 0.8481(3) 0.0492(2) 0.0926(9) Uani d . 1 . .
H H2A 0.7452 0.9019 0.0003 0.111 Uiso calc R 1 . .
C C3 0.5692(4) 0.8123(3) -0.0073(2) 0.0869(8) Uani d . 1 . .
H H3A 0.5949 0.8415 -0.0950 0.104 Uiso calc R 1 . .
C C4 0.4434(4) 0.7349(2) 0.0627(2) 0.0818(7) Uani d . 1 . .
H H4A 0.3832 0.7105 0.0231 0.098 Uiso calc R 1 . .
C C5 0.4036(3) 0.6918(2) 0.19253(19) 0.0668(6) Uani d . 1 . .
H H5A 0.3154 0.6395 0.2404 0.080 Uiso calc R 1 . .
C C6 0.4945(2) 0.72617(16) 0.25171(16) 0.0479(4) Uani d . 1 . .
C C7 0.4475(2) 0.67765(16) 0.39199(16) 0.0486(4) Uani d . 1 . .
C C8 0.5139(3) 0.66392(18) 0.57460(16) 0.0559(5) Uani d . 1 . .
H H8A 0.5044 0.5748 0.6154 0.067 Uiso calc R 1 . .
H H8B 0.4021 0.7070 0.6007 0.067 Uiso calc R 1 . .
C C9 0.6569(3) 0.69529(17) 0.61193(16) 0.0531(5) Uani d . 1 . .
C C10 0.6152(3) 0.63955(19) 0.75869(17) 0.0575(5) Uani d . 1 . .
C C11 0.7683(2) 0.56484(17) 0.79665(16) 0.0513(4) Uani d . 1 . .
C C12 0.8376(3) 0.4943(2) 0.90126(19) 0.0686(6) Uani d . 1 . .
H H12A 0.7816 0.4800 0.9850 0.082 Uiso calc R 1 . .
C C13 1.0058(3) 0.4495(3) 0.8577(2) 0.0821(7) Uani d . 1 . .
H H13A 1.0838 0.3989 0.9075 0.098 Uiso calc R 1 . .
C C14 1.0393(3) 0.4921(2) 0.7279(2) 0.0730(6) Uani d . 1 . .
H H14A 1.1429 0.4753 0.6747 0.088 Uiso calc R 1 . .
C C15 0.8401(3) 0.63095(18) 0.57321(16) 0.0562(5) Uani d . 1 . .
H H15A 0.8340 0.5748 0.5360 0.067 Uiso calc R 1 . .
H H15B 0.9201 0.6920 0.5134 0.067 Uiso calc R 1 . .
C C16 0.6544(3) 0.83585(18) 0.5645(2) 0.0647(5) Uani d . 1 . .
H H16A 0.6843 0.8735 0.4729 0.078 Uiso calc R 1 . .
H H16B 0.5396 0.8729 0.5947 0.078 Uiso calc R 1 . .
C C17 0.7803(3) 0.96426(18) 0.61761(18) 0.0553(5) Uani d . 1 . .
C C18 0.9055(2) 0.96183(17) 0.68757(17) 0.0520(4) Uani d . 1 . .
C C19 1.0125(3) 0.8561(2) 0.7402(2) 0.0678(6) Uani d . 1 . .
H H19A 1.0122 0.7839 0.7288 0.081 Uiso calc R 1 . .
C C20 1.1203(3) 0.8573(2) 0.8099(3) 0.0820(7) Uani d . 1 . .
H H20A 1.1929 0.7858 0.8449 0.098 Uiso calc R 1 . .
C C21 1.1210(3) 0.9627(3) 0.8276(3) 0.0848(7) Uani d . 1 . .
H H21A 1.1931 0.9627 0.8753 0.102 Uiso calc R 1 . .
C C22 1.0158(3) 1.0683(2) 0.7753(3) 0.0856(8) Uani d . 1 . .
H H22A 1.0161 1.1400 0.7875 0.103 Uiso calc R 1 . .
C C23 0.9094(3) 1.0683(2) 0.7047(2) 0.0704(6) Uani d . 1 . .
H H23A 0.8395 1.1408 0.6681 0.084 Uiso calc R 1 . .

loop_
_atom_site_aniso_label
_atom_site_aniso_U_11
_atom_site_aniso_U_22
_atom_site_aniso_U_33
_atom_site_aniso_U_12
_atom_site_aniso_U_13
_atom_site_aniso_U_23
O1 0.0775(10) 0.0854(10) 0.0497(8) -0.0319(8) -0.0126(7) -0.0209(7)
O2 0.0670(8) 0.0615(8) 0.0392(6) -0.0112(6) -0.0191(6) -0.0204(6)
O3 0.0874(12) 0.1345(16) 0.0621(10) 0.0270(11) -0.0207(9) -0.0554(10)
O4 0.0845(10) 0.0583(8) 0.0831(10) 0.0067(7) -0.0485(8) -0.0329(7)
O5 0.1067(13) 0.0594(9) 0.1268(15) 0.0124(9) -0.0780(12) -0.0321(9)
N1 0.0598(9) 0.0614(10) 0.0416(8) -0.0062(7) -0.0165(7) -0.0187(7)
C1 0.0742(14) 0.0969(16) 0.0524(11) -0.0331(12) -0.0164(10) -0.0254(11)
C2 0.0941(18) 0.127(2) 0.0526(13) -0.0546(17) -0.0050(12) -0.0194(14)
C3 0.1055(19) 0.118(2) 0.0402(11) -0.0312(16) -0.0152(12) -0.0256(12)
C4 0.1089(19) 0.1024(19) 0.0540(12) -0.0312(15) -0.0293(13) -0.0326(12)
C5 0.0874(15) 0.0748(14) 0.0505(11) -0.0283(11) -0.0223(10) -0.0225(10)
C6 0.0548(10) 0.0505(10) 0.0432(9) -0.0038(8) -0.0173(8) -0.0197(8)
C7 0.0577(11) 0.0498(10) 0.0446(9) -0.0045(8) -0.0180(8) -0.0206(8)
C8 0.0724(12) 0.0609(11) 0.0391(9) -0.0075(9) -0.0183(9) -0.0202(8)
C9 0.0686(12) 0.0568(11) 0.0415(9) 0.0010(9) -0.0231(8) -0.0232(8)
C10 0.0684(12) 0.0700(13) 0.0429(10) 0.0037(10) -0.0178(9) -0.0321(9)
C11 0.0632(11) 0.0585(11) 0.0363(9) -0.0074(9) -0.0155(8) -0.0195(8)
C12 0.0811(15) 0.0813(15) 0.0422(10) -0.0107(12) -0.0227(10) -0.0166(10)
C13 0.0791(16) 0.0966(18) 0.0647(14) 0.0073(13) -0.0366(12) -0.0211(13)
C14 0.0586(12) 0.0927(17) 0.0661(13) 0.0062(11) -0.0233(10) -0.0306(12)
C15 0.0709(12) 0.0633(12) 0.0392(9) -0.0046(9) -0.0170(9) -0.0229(8)
C16 0.0837(14) 0.0601(12) 0.0653(12) 0.0008(10) -0.0422(11) -0.0260(10)
C17 0.0616(11) 0.0504(11) 0.0547(11) -0.0034(9) -0.0213(9) -0.0176(9)
C18 0.0478(10) 0.0543(11) 0.0521(10) -0.0074(8) -0.0132(8) -0.0171(8)
C19 0.0672(13) 0.0619(13) 0.0826(15) 0.0046(10) -0.0339(11) -0.0304(11)
C20 0.0737(15) 0.0752(15) 0.1005(19) 0.0050(12) -0.0476(14) -0.0259(14)
C21 0.0734(15) 0.0923(18) 0.1029(19) -0.0155(13) -0.0445(14) -0.0326(15)
C22 0.0815(16) 0.0752(16) 0.123(2) -0.0121(12) -0.0450(16) -0.0446(15)
C23 0.0637(13) 0.0565(12) 0.0986(17) -0.0037(9) -0.0348(12) -0.0283(12)

loop_
_atom_type_symbol
_atom_type_description
_atom_type_scat_dispersion_real
_atom_type_scat_dispersion_imag
_atom_type_scat_source
C C 0.0033 0.0016 'International Tables Vol C Tables 4.2.6.8 and 6.1.1.4'
H H 0.0000 0.0000 'International Tables Vol C Tables 4.2.6.8 and 6.1.1.4'
N N 0.0061 0.0033 'International Tables Vol C Tables 4.2.6.8 and 6.1.1.4'
O O 0.0106 0.0060 'International Tables Vol C Tables 4.2.6.8 and 6.1.1.4'

loop_
_geom_angle_atom_site_label_1
_geom_angle_atom_site_label_2
_geom_angle_atom_site_label_3
_geom_angle_site_symmetry_1
_geom_angle_site_symmetry_3
_geom_angle
_geom_angle_publ_flag
C7 O2 C8 . . 114.90(14) ?
C17 O4 C16 . . 118.43(15) ?
C14 N1 C11 . . 109.83(16) ?
C14 N1 C15 . . 135.85(17) ?
C11 N1 C15 . . 114.29(15) ?
C6 C1 C2 . . 120.1(2) ?
C6 C1 H1A . . 120.0 ?
C2 C1 H1A . . 120.0 ?
C3 C2 C1 . . 119.9(2) ?
C3 C2 H2A . . 120.0 ?
C1 C2 H2A . . 120.0 ?
C4 C3 C2 . . 120.5(2) ?
C4 C3 H3A . . 119.7 ?
C2 C3 H3A . . 119.7 ?
C3 C4 C5 . . 120.2(2) ?
C3 C4 H4A . . 119.9 ?
C5 C4 H4A . . 119.9 ?
C4 C5 C6 . . 120.1(2) ?
C4 C5 H5A . . 119.9 ?
C6 C5 H5A . . 119.9 ?
C1 C6 C5 . . 119.15(17) ?
C1 C6 C7 . . 122.40(16) ?
C5 C6 C7 . . 118.44(17) ?
O1 C7 O2 . . 123.14(16) ?
O1 C7 C6 . . 124.05(16) ?
O2 C7 C6 . . 112.81(15) ?
O2 C8 C9 . . 108.01(15) ?
O2 C8 H8A . . 110.1 ?
C9 C8 H8A . . 110.1 ?
O2 C8 H8B . . 110.1 ?
C9 C8 H8B . . 110.1 ?
H8A C8 H8B . . 108.4 ?
C16 C9 C8 . . 110.34(15) ?
C16 C9 C15 . . 112.71(17) ?
C8 C9 C15 . . 113.55(15) ?
C16 C9 C10 . . 108.49(15) ?
C8 C9 C10 . . 106.88(16) ?
C15 C9 C10 . . 104.41(14) ?
O3 C10 C11 . . 129.35(18) ?
O3 C10 C9 . . 123.08(18) ?
C11 C10 C9 . . 107.57(16) ?
N1 C11 C12 . . 107.50(17) ?
N1 C11 C10 . . 109.64(15) ?
C12 C11 C10 . . 142.85(19) ?
C13 C12 C11 . . 106.76(19) ?
C13 C12 H12A . . 126.6 ?
C11 C12 H12A . . 126.6 ?
C12 C13 C14 . . 108.64(19) ?
C12 C13 H13A . . 125.7 ?
C14 C13 H13A . . 125.7 ?
N1 C14 C13 . . 107.3(2) ?
N1 C14 H14A . . 126.4 ?
C13 C14 H14A . . 126.4 ?
N1 C15 C9 . . 103.49(14) ?
N1 C15 H15A . . 111.1 ?
C9 C15 H15A . . 111.1 ?
N1 C15 H15B . . 111.1 ?
C9 C15 H15B . . 111.1 ?
H15A C15 H15B . . 109.0 ?
O4 C16 C9 . . 105.05(14) ?
O4 C16 H16A . . 110.7 ?
C9 C16 H16A . . 110.7 ?
O4 C16 H16B . . 110.7 ?
C9 C16 H16B . . 110.7 ?
H16A C16 H16B . . 108.8 ?
O5 C17 O4 . . 122.90(18) ?
O5 C17 C18 . . 125.42(18) ?
O4 C17 C18 . . 111.66(16) ?
C19 C18 C23 . . 118.99(19) ?
C19 C18 C17 . . 122.41(18) ?
C23 C18 C17 . . 118.54(17) ?
C18 C19 C20 . . 120.0(2) ?
C18 C19 H19A . . 120.0 ?
C20 C19 H19A . . 120.0 ?
C21 C20 C19 . . 120.4(2) ?
C21 C20 H20A . . 119.8 ?
C19 C20 H20A . . 119.8 ?
C20 C21 C22 . . 120.0(2) ?
C20 C21 H21A . . 120.0 ?
C22 C21 H21A . . 120.0 ?
C21 C22 C23 . . 120.0(2) ?
C21 C22 H22A . . 120.0 ?
C23 C22 H22A . . 120.0 ?
C22 C23 C18 . . 120.6(2) ?
C22 C23 H23A . . 119.7 ?
C18 C23 H23A . . 119.7 ?

loop_
_geom_bond_atom_site_label_1
_geom_bond_atom_site_label_2
_geom_bond_site_symmetry_2
_geom_bond_distance
_geom_bond_publ_flag
O1 C7 . 1.203(2) ?
O2 C7 . 1.339(2) ?
O2 C8 . 1.446(2) ?
O3 C10 . 1.209(2) ?
O4 C17 . 1.330(2) ?
O4 C16 . 1.448(2) ?
O5 C17 . 1.195(2) ?
N1 C14 . 1.340(2) ?
N1 C11 . 1.368(2) ?
N1 C15 . 1.462(2) ?
C1 C6 . 1.364(3) ?
C1 C2 . 1.387(3) ?
C1 H1A . 0.9300 ?
C2 C3 . 1.359(3) ?
C2 H2A . 0.9300 ?
C3 C4 . 1.348(3) ?
C3 H3A . 0.9300 ?
C4 C5 . 1.378(3) ?
C4 H4A . 0.9300 ?
C5 C6 . 1.380(2) ?
C5 H5A . 0.9300 ?
C6 C7 . 1.486(2) ?
C8 C9 . 1.520(3) ?
C8 H8A . 0.9700 ?
C8 H8B . 0.9700 ?
C9 C16 . 1.518(3) ?
C9 C15 . 1.544(3) ?
C9 C10 . 1.554(2) ?
C10 C11 . 1.423(3) ?
C11 C12 . 1.382(2) ?
C12 C13 . 1.377(3) ?
C12 H12A . 0.9300 ?
C13 C14 . 1.380(3) ?
C13 H13A . 0.9300 ?
C14 H14A . 0.9300 ?
C15 H15A . 0.9700 ?
C15 H15B . 0.9700 ?
C16 H16A . 0.9700 ?
C16 H16B . 0.9700 ?
C17 C18 . 1.483(3) ?
C18 C19 . 1.377(3) ?
C18 C23 . 1.381(3) ?
C19 C20 . 1.381(3) ?
C19 H19A . 0.9300 ?
C20 C21 . 1.366(4) ?
C20 H20A . 0.9300 ?
C21 C22 . 1.367(3) ?
C21 H21A . 0.9300 ?
C22 C23 . 1.375(3) ?
C22 H22A . 0.9300 ?
C23 H23A . 0.9300 ?

loop_
_geom_hbond_atom_site_label_D
_geom_hbond_atom_site_label_H
_geom_hbond_atom_site_label_A
_geom_hbond_site_symmetry_A
_geom_hbond_distance_DH
_geom_hbond_distance_HA
_geom_hbond_distance_DA
_geom_hbond_angle_DHA
C4 H4A O3 1_554 0.93 2.59 3.299(3) 133
C20 H20A O3 1_655 0.93 2.44 3.269(3) 149

loop_
_geom_torsion_atom_site_label_1
_geom_torsion_atom_site_label_2
_geom_torsion_atom_site_label_3
_geom_torsion_atom_site_label_4
_geom_torsion_site_symmetry_1
_geom_torsion_site_symmetry_2
_geom_torsion_site_symmetry_3
_geom_torsion_site_symmetry_4
_geom_torsion
_geom_torsion_publ_flag
C6 C1 C2 C3 . . . . -0.4(4) ?
C1 C2 C3 C4 . . . . 0.3(5) ?
C2 C3 C4 C5 . . . . 0.4(4) ?
C3 C4 C5 C6 . . . . -1.0(4) ?
C2 C1 C6 C5 . . . . -0.2(4) ?
C2 C1 C6 C7 . . . . -179.2(2) ?
C4 C5 C6 C1 . . . . 0.9(3) ?
C4 C5 C6 C7 . . . . 180.0(2) ?
C8 O2 C7 O1 . . . . -3.6(3) ?
C8 O2 C7 C6 . . . . 176.72(14) ?
C1 C6 C7 O1 . . . . 170.9(2) ?
C5 C6 C7 O1 . . . . -8.2(3) ?
C1 C6 C7 O2 . . . . -9.5(3) ?
C5 C6 C7 O2 . . . . 171.47(17) ?
C7 O2 C8 C9 . . . . 177.88(14) ?
O2 C8 C9 C16 . . . . 68.2(2) ?
O2 C8 C9 C15 . . . . -59.5(2) ?
O2 C8 C9 C10 . . . . -174.06(14) ?
C16 C9 C10 O3 . . . . 65.9(3) ?
C8 C9 C10 O3 . . . . -53.1(3) ?
C15 C9 C10 O3 . . . . -173.7(2) ?
C16 C9 C10 C11 . . . . -113.60(18) ?
C8 C9 C10 C11 . . . . 127.42(17) ?
C15 C9 C10 C11 . . . . 6.8(2) ?
C14 N1 C11 C12 . . . . 0.5(2) ?
C15 N1 C11 C12 . . . . 178.82(17) ?
C14 N1 C11 C10 . . . . 179.85(17) ?
C15 N1 C11 C10 . . . . -1.9(2) ?
O3 C10 C11 N1 . . . . 177.2(2) ?
C9 C10 C11 N1 . . . . -3.3(2) ?
O3 C10 C11 C12 . . . . -3.9(5) ?
C9 C10 C11 C12 . . . . 175.6(3) ?
N1 C11 C12 C13 . . . . -0.4(2) ?
C10 C11 C12 C13 . . . . -179.3(3) ?
C11 C12 C13 C14 . . . . 0.1(3) ?
C11 N1 C14 C13 . . . . -0.5(3) ?
C15 N1 C14 C13 . . . . -178.2(2) ?
C12 C13 C14 N1 . . . . 0.2(3) ?
C14 N1 C15 C9 . . . . -176.2(2) ?
C11 N1 C15 C9 . . . . 6.1(2) ?
C16 C9 C15 N1 . . . . 110.08(16) ?
C8 C9 C15 N1 . . . . -123.51(16) ?
C10 C9 C15 N1 . . . . -7.47(19) ?
C17 O4 C16 C9 . . . . -162.70(17) ?
C8 C9 C16 O4 . . . . 175.02(15) ?
C15 C9 C16 O4 . . . . -56.9(2) ?
C10 C9 C16 O4 . . . . 58.2(2) ?
C16 O4 C17 O5 . . . . -6.0(3) ?
C16 O4 C17 C18 . . . . 172.28(17) ?
O5 C17 C18 C19 . . . . 179.3(2) ?
O4 C17 C18 C19 . . . . 1.1(3) ?
O5 C17 C18 C23 . . . . 2.0(3) ?
O4 C17 C18 C23 . . . . -176.29(19) ?
C23 C18 C19 C20 . . . . 0.6(3) ?
C17 C18 C19 C20 . . . . -176.7(2) ?
C18 C19 C20 C21 . . . . 0.3(4) ?
C19 C20 C21 C22 . . . . -0.6(4) ?
C20 C21 C22 C23 . . . . -0.1(4) ?
C21 C22 C23 C18 . . . . 1.1(4) ?
C19 C18 C23 C22 . . . . -1.3(3) ?
C17 C18 C23 C22 . . . . 176.1(2) ?

loop_
_cod_related_entry_id
_cod_related_entry_database
_cod_related_entry_code
1 ChemSpider 30656444
